data_7207911
loop_
_publ_author_name
'Wei, Qiang'
'Yang, Dali'
'Larson, Toti Eric'
'Kinnibrugh, Tiffany L.'
'Zou, Ruqiang'
'Henson, Neil J.'
'Timofeeva, Tatiana'
'Xu, Hongwu'
'Zhao, Yusheng'
'Mattes, Benjamin R.'

_publ_section_title
;
 Kinetic hysteresis in gas adsorption behavior for a rigid MOF arising
 from zig-zag channel structures
;
_journal_issue 20
_journal_name_full 'Journal of Materials Chemistry'
_journal_page_first 10166
_journal_paper_doi 10.1039/c2jm15860d
_journal_volume 22
_journal_year 2012
_chemical_formula_moiety 'C8 H4 N4 O2 Zn'
_chemical_formula_sum 'C8 H4 N4 O2 Zn'
_chemical_formula_weight 253.52
_chemical_name_common ZnTBC
_chemical_name_systematic
;
?
;
_space_group_IT_number 15
_symmetry_cell_setting monoclinic
_symmetry_space_group_name_Hall '-C 2yc'
_symmetry_space_group_name_H-M 'C 1 2/c 1'
_atom_sites_solution_hydrogens geom
_atom_sites_solution_primary direct
_atom_sites_solution_secondary difmap
_audit_creation_method SHELXL-97
_cell_angle_alpha 90.00
_cell_angle_beta 113.866(7)
_cell_angle_gamma 90.00
_cell_formula_units_Z 8
_cell_length_a 10.073(5)
_cell_length_b 34.113(17)
_cell_length_c 6.791(3)
_cell_measurement_reflns_used 2176
_cell_measurement_temperature 110(2)
_cell_measurement_theta_max 25.04
_cell_measurement_theta_min 2.28
_cell_volume 2134.0(18)
_computing_cell_refinement 'SAINT+ <Bruker, 2005)'
_computing_data_collection 'APEX2 (Bruker, 2005)'
_computing_data_reduction 'SAINT+ <Bruker, 2005)'
_computing_molecular_graphics 'SHELXTL (Sheldrick, 2008)'
_computing_publication_material 'SHELXTL (Sheldrick, 2008>'
_computing_structure_refinement 'SHELXTL (Sheldrick, 2008)'
_computing_structure_solution 'SHELXTL (Sheldrick, 2008)'
_diffrn_ambient_temperature 110(2)
_diffrn_measured_fraction_theta_full 0.992
_diffrn_measured_fraction_theta_max 0.992
_diffrn_measurement_device_type 'Bruker APEX-II CCD'
_diffrn_measurement_method '\f and \w scans'
_diffrn_radiation_monochromator graphite
_diffrn_radiation_source 'fine-focus sealed tube'
_diffrn_radiation_type MoK\a
_diffrn_radiation_wavelength 0.71073
_diffrn_reflns_av_R_equivalents 0.1776
_diffrn_reflns_av_sigmaI/netI 0.0969
_diffrn_reflns_limit_h_max 11
_diffrn_reflns_limit_h_min -11
_diffrn_reflns_limit_k_max 40
_diffrn_reflns_limit_k_min -40
_diffrn_reflns_limit_l_max 8
_diffrn_reflns_limit_l_min -8
_diffrn_reflns_number 11014
_diffrn_reflns_theta_full 25.04
_diffrn_reflns_theta_max 25.04
_diffrn_reflns_theta_min 2.29
_exptl_absorpt_coefficient_mu 2.286
_exptl_absorpt_correction_T_max 0.6578
_exptl_absorpt_correction_T_min 0.3944
_exptl_absorpt_correction_type multi-scan
_exptl_absorpt_process_details 'SADABS (Sheldrick, 2008)'
_exptl_crystal_colour Colorless
_exptl_crystal_density_diffrn 1.578
_exptl_crystal_density_meas ?
_exptl_crystal_density_method 'not measured'
_exptl_crystal_description plate
_exptl_crystal_F_000 1008
_exptl_crystal_size_max 0.50
_exptl_crystal_size_mid 0.30
_exptl_crystal_size_min 0.20
_platon_squeeze_details
;
;
_refine_diff_density_max 2.020
_refine_diff_density_min -0.818
_refine_diff_density_rms 0.193
_refine_ls_extinction_method none
_refine_ls_goodness_of_fit_ref 1.259
_refine_ls_hydrogen_treatment constr
_refine_ls_matrix_type full
_refine_ls_number_parameters 134
_refine_ls_number_reflns 1874
_refine_ls_number_restraints 66
_refine_ls_restrained_S_all 1.238
_refine_ls_R_factor_all 0.1289
_refine_ls_R_factor_gt 0.1119
_refine_ls_shift/su_max 0.001
_refine_ls_shift/su_mean 0.000
_refine_ls_structure_factor_coef Fsqd
_refine_ls_weighting_details 'calc w=1/[\s^2^(Fo^2^)+(0.0486P)^2^+73.9532P] where P=(Fo^2^+2Fc^2^)/3'
_refine_ls_weighting_scheme calc
_refine_ls_wR_factor_gt 0.2343
_refine_ls_wR_factor_ref 0.2429
_reflns_number_gt 1499
_reflns_number_total 1874
_reflns_threshold_expression I>2\s(I)
_cod_data_source_file c2jm15860d.txt
_cod_data_source_block ZnTBC_C2c
_cod_depositor_comments
;
The following automatic conversions were performed:

'_exptl_crystal_density_meas' value 'not measured' was changed to '?'
- the value is perceived as not measured.

Automatic conversion script
Id: cif_fix_values 3008 2015-01-20 13:52:24Z robertas 
;
_cod_original_cell_volume 2134.0(19)
_cod_original_sg_symbol_H-M C2/c
_cod_database_code 7207911

loop_
_symmetry_equiv_pos_as_xyz
'x, y, z'
'-x, y, -z+1/2'
'x+1/2, y+1/2, z'
'-x+1/2, y+1/2, -z+1/2'
'-x, -y, -z'
'x, -y, z-1/2'
'-x+1/2, -y+1/2, -z'
'x+1/2, -y+1/2, z-1/2'

loop_
_atom_site_label
_atom_site_type_symbol
_atom_site_fract_x
_atom_site_fract_y
_atom_site_fract_z
_atom_site_U_iso_or_equiv
_atom_site_adp_type
_atom_site_occupancy
_atom_site_symmetry_multiplicity
_atom_site_calc_flag
_atom_site_refinement_flags
Zn1 Zn 1.32625(15) -0.62502(3) 1.03558(17) 0.0232(5) Uani 1 1 d .
O1 O 1.3772(10) -0.5750(2) 1.1825(12) 0.0278(13) Uani 1 1 d .
N1 N 1.5686(11) -0.3678(2) 1.1624(13) 0.0219(16) Uani 1 1 d U
C1 C 1.5000 -0.5585(4) 1.2500 0.0212(19) Uani 1 2 d SU
O2 O 1.3809(10) -0.6732(2) 1.1989(12) 0.0278(13) Uani 1 1 d .
N2 N 1.5422(12) -0.3302(2) 1.1984(14) 0.0216(16) Uani 1 1 d U
C2 C 1.5000 -0.5141(4) 1.2500 0.0211(17) Uani 1 2 d SU
C3 C 1.3718(14) -0.4943(3) 1.1891(15) 0.0210(15) Uani 1 1 d U
H3 H 1.2832 -0.5085 1.1447 0.025 Uiso 1 1 calc R
N3 N 1.1157(13) -0.6193(3) 0.854(2) 0.054(3) Uani 1 1 d U
C4 C 1.3696(14) -0.4537(3) 1.1913(15) 0.0211(14) Uani 1 1 d U
H4 H 1.2807 -0.4399 1.1535 0.025 Uiso 1 1 calc R
N4 N 1.0652(14) -0.5825(3) 0.819(2) 0.055(3) Uani 1 1 d U
C5 C 1.5000 -0.4334(4) 1.2500 0.0206(16) Uani 1 2 d SU
C6 C 1.5000 -0.3910(4) 1.2500 0.0211(19) Uani 1 2 d SU
C7 C 1.5000 -0.6898(4) 1.2500 0.027(2) Uani 1 2 d SU
C8 C 1.5000 -0.7338(4) 1.2500 0.028(2) Uani 1 2 d SU
C9 C 1.6205(15) -0.7538(3) 1.2430(17) 0.0284(18) Uani 1 1 d U
H9 H 1.7014 -0.7405 1.2437 0.034 Uiso 1 1 d .
C10 C 1.6196(15) -0.7954(3) 1.2431(17) 0.0296(19) Uani 1 1 d U
H10 H 1.6945 -0.8095 1.2360 0.036 Uiso 1 1 d .
C12 C 1.0000 -0.6413(5) 0.7500 0.040(5) Uani 1 2 d S
C11 C 1.5000 -0.8148(4) 1.2500 0.031(2) Uani 1 2 d SU

loop_
_atom_site_aniso_label
_atom_site_aniso_U_11
_atom_site_aniso_U_22
_atom_site_aniso_U_33
_atom_site_aniso_U_23
_atom_site_aniso_U_13
_atom_site_aniso_U_12
Zn1 0.0435(9) 0.0074(6) 0.0156(6) -0.0013(4) 0.0088(6) -0.0064(6)
O1 0.045(4) 0.012(2) 0.025(3) -0.004(2) 0.013(3) -0.004(3)
N1 0.035(4) 0.010(3) 0.020(3) -0.002(2) 0.011(3) -0.004(3)
C1 0.031(4) 0.022(4) 0.012(3) 0.000 0.010(3) 0.000
O2 0.045(4) 0.012(2) 0.025(3) -0.004(2) 0.013(3) -0.004(3)
N2 0.035(4) 0.011(3) 0.020(3) -0.001(2) 0.012(3) -0.004(3)
C2 0.031(4) 0.021(3) 0.012(3) 0.000 0.010(3) 0.000
C3 0.031(4) 0.021(3) 0.013(3) 0.0006(15) 0.011(3) -0.0001(15)
N3 0.039(5) 0.011(3) 0.088(7) 0.006(4) 0.002(5) -0.002(4)
C4 0.030(4) 0.022(3) 0.014(3) 0.0004(15) 0.011(3) 0.0007(15)
N4 0.040(5) 0.011(3) 0.089(7) 0.006(4) 0.001(5) -0.002(4)
C5 0.030(4) 0.022(3) 0.014(3) 0.000 0.013(3) 0.000
C6 0.030(4) 0.022(4) 0.015(3) 0.000 0.012(3) 0.000
C7 0.046(5) 0.010(4) 0.018(4) 0.000 0.006(4) 0.000
C8 0.046(5) 0.010(3) 0.018(3) 0.000 0.005(3) 0.000
C9 0.046(5) 0.011(3) 0.020(3) 0.0005(15) 0.004(3) -0.0006(16)
C10 0.046(5) 0.012(3) 0.021(3) 0.0003(15) 0.003(3) -0.0005(16)
C12 0.051(14) 0.008(7) 0.049(11) 0.000 0.008(10) 0.000
C11 0.047(5) 0.012(4) 0.022(3) 0.000 0.002(4) 0.000

loop_
_atom_type_symbol
_atom_type_description
_atom_type_scat_dispersion_real
_atom_type_scat_dispersion_imag
_atom_type_scat_source
C C 0.0033 0.0016 'International Tables Vol C Tables 4.2.6.8 and 6.1.1.4'
H H 0.0000 0.0000 'International Tables Vol C Tables 4.2.6.8 and 6.1.1.4'
N N 0.0061 0.0033 'International Tables Vol C Tables 4.2.6.8 and 6.1.1.4'
O O 0.0106 0.0060 'International Tables Vol C Tables 4.2.6.8 and 6.1.1.4'
Zn Zn 0.2839 1.4301 'International Tables Vol C Tables 4.2.6.8 and 6.1.1.4'

loop_
_geom_angle_atom_site_label_1
_geom_angle_atom_site_label_2
_geom_angle_atom_site_label_3
_geom_angle
_geom_angle_site_symmetry_1
_geom_angle_site_symmetry_3
O2 Zn1 O1 119.9(3) . .
O2 Zn1 N3 115.1(4) . .
O1 Zn1 N3 103.1(4) . .
O2 Zn1 N1 100.0(3) . 5_847
O1 Zn1 N1 110.3(3) . 5_847
N3 Zn1 N1 108.3(5) . 5_847
C1 O1 Zn1 126.5(8) . .
C6 N1 N2 107.8(9) . .
C6 N1 Zn1 136.3(7) . 5_847
N2 N1 Zn1 115.3(6) . 5_847
O1 C1 O1 127.0(14) . 2_857
O1 C1 C2 116.5(7) . .
O1 C1 C2 116.5(7) 2_857 .
C7 O2 Zn1 124.4(8) . .
N2 N2 N1 108.5(5) 2_857 .
C3 C2 C3 120.6(14) 2_857 .
C3 C2 C1 119.7(7) 2_857 .
C3 C2 C1 119.7(7) . .
C2 C3 C4 120.6(12) . .
C2 C3 H3 119.7 . .
C4 C3 H3 119.7 . .
C12 N3 N4 104.3(11) . .
C12 N3 Zn1 139.8(9) . .
N4 N3 Zn1 115.9(9) . .
C3 C4 C5 118.8(12) . .
C3 C4 H4 120.6 . .
C5 C4 H4 120.6 . .
N4 N4 N3 109.7(7) 2_756 .
C4 C5 C4 120.4(14) . 2_857
C4 C5 C6 119.8(7) . .
C4 C5 C6 119.8(7) 2_857 .
N1 C6 N1 107.5(13) 2_857 .
N1 C6 C5 126.3(6) 2_857 .
N1 C6 C5 126.3(6) . .
O2 C7 O2 125.9(14) . 2_857
O2 C7 C8 117.0(7) . .
O2 C7 C8 117.0(7) 2_857 .
C9 C8 C9 122.2(14) . 2_857
C9 C8 C7 118.9(7) . .
C9 C8 C7 118.9(7) 2_857 .
C8 C9 C10 118.5(12) . .
C8 C9 H9 122.0 . .
C10 C9 H9 119.4 . .
C11 C10 C9 118.8(13) . .
C11 C10 H10 119.6 . .
C9 C10 H10 121.6 . .
N3 C12 N3 111.0(14) . 2_756
N3 C12 C11 124.5(7) . 7_737
N3 C12 C11 124.5(7) 2_756 7_737
C10 C11 C10 123.2(14) 2_857 .
C10 C11 C12 118.4(7) 2_857 7_737
C10 C11 C12 118.4(7) . 7_737

loop_
_geom_bond_atom_site_label_1
_geom_bond_atom_site_label_2
_geom_bond_distance
_geom_bond_site_symmetry_2
Zn1 O2 1.935(7) .
Zn1 O1 1.939(7) .
Zn1 N3 1.985(12) .
Zn1 N1 2.035(9) 5_847
O1 C1 1.265(11) .
N1 C6 1.338(12) .
N1 N2 1.351(11) .
N1 Zn1 2.035(9) 5_847
C1 O1 1.265(11) 2_857
C1 C2 1.51(2) .
O2 C7 1.242(10) .
N2 N2 1.302(19) 2_857
C2 C3 1.366(14) 2_857
C2 C3 1.366(14) .
C3 C4 1.384(14) .
C3 H3 0.9500 .
N3 C12 1.325(14) .
N3 N4 1.340(14) .
C4 C5 1.393(14) .
C4 H4 0.9500 .
N4 N4 1.27(2) 2_756
C5 C4 1.393(14) 2_857
C5 C6 1.45(2) .
C6 N1 1.338(12) 2_857
C7 O2 1.242(10) 2_857
C7 C8 1.502(19) .
C8 C9 1.410(15) .
C8 C9 1.410(15) 2_857
C9 C10 1.419(14) .
C9 H9 0.9294 .
C10 C11 1.392(15) .
C10 H10 0.9134 .
C12 N3 1.325(14) 2_756
C12 C11 1.50(2) 7_737
C11 C10 1.392(15) 2_857
C11 C12 1.50(2) 7_737

loop_
_geom_torsion_atom_site_label_1
_geom_torsion_atom_site_label_2
_geom_torsion_atom_site_label_3
_geom_torsion_atom_site_label_4
_geom_torsion
_geom_torsion_site_symmetry_1
_geom_torsion_site_symmetry_4
O2 Zn1 O1 C1 78.8(8) . .
N3 Zn1 O1 C1 -151.7(8) . .
N1 Zn1 O1 C1 -36.3(8) 5_847 .
Zn1 O1 C1 O1 -31.2(5) . 2_857
Zn1 O1 C1 C2 148.8(5) . .
O1 Zn1 O2 C7 -86.0(8) . .
N3 Zn1 O2 C7 150.1(8) . .
N1 Zn1 O2 C7 34.4(8) 5_847 .
C6 N1 N2 N2 -1.0(13) . 2_857
Zn1 N1 N2 N2 171.3(9) 5_847 2_857
O1 C1 C2 C3 -176.9(6) . 2_857
O1 C1 C2 C3 3.1(6) 2_857 2_857
O1 C1 C2 C3 3.1(6) . .
O1 C1 C2 C3 -176.9(6) 2_857 .
C3 C2 C3 C4 -1.1(7) 2_857 .
C1 C2 C3 C4 178.9(7) . .
O2 Zn1 N3 C12 -28.5(17) . .
O1 Zn1 N3 C12 -160.8(14) . .
N1 Zn1 N3 C12 82.4(15) 5_847 .
O2 Zn1 N3 N4 151.2(11) . .
O1 Zn1 N3 N4 18.9(13) . .
N1 Zn1 N3 N4 -97.9(12) 5_847 .
C2 C3 C4 C5 2.1(13) . .
C12 N3 N4 N4 -8(2) . 2_756
Zn1 N3 N4 N4 172.1(16) . 2_756
C3 C4 C5 C4 -1.0(6) . 2_857
C3 C4 C5 C6 179.0(6) . .
N2 N1 C6 N1 0.4(5) . 2_857
Zn1 N1 C6 N1 -169.6(11) 5_847 2_857
N2 N1 C6 C5 -179.6(5) . .
Zn1 N1 C6 C5 10.4(11) 5_847 .
C4 C5 C6 N1 47.8(7) . 2_857
C4 C5 C6 N1 -132.2(7) 2_857 2_857
C4 C5 C6 N1 -132.2(7) . .
C4 C5 C6 N1 47.8(7) 2_857 .
Zn1 O2 C7 O2 36.2(4) . 2_857
Zn1 O2 C7 C8 -143.8(4) . .
O2 C7 C8 C9 161.3(6) . .
O2 C7 C8 C9 -18.7(6) 2_857 .
O2 C7 C8 C9 -18.7(6) . 2_857
O2 C7 C8 C9 161.3(6) 2_857 2_857
C9 C8 C9 C10 0.0(7) 2_857 .
C7 C8 C9 C10 180.0(7) . .
C8 C9 C10 C11 0.0(14) . .
N4 N3 C12 N3 2.9(8) . 2_756
Zn1 N3 C12 N3 -177.3(19) . 2_756
N4 N3 C12 C11 -177.1(8) . 7_737
Zn1 N3 C12 C11 2.7(19) . 7_737
C9 C10 C11 C10 0.0(7) . 2_857
C9 C10 C11 C12 180.0(7) . 7_737

loop_
_platon_squeeze_void_nr
_platon_squeeze_void_average_x
_platon_squeeze_void_average_y
_platon_squeeze_void_average_z
_platon_squeeze_void_volume
_platon_squeeze_void_count_electrons
_platon_squeeze_void_content
1 0.500 0.000 -0.003 277 111 ' '
2 1.000 0.500 0.001 277 111 ' '
